data_4123326
loop_
_publ_author_name
'Nishida, Yusuke'
'Hosokawa, Naoki'
'Murai, Masahito'
'Takai, Kazuhiko'

_publ_section_title
;
 Isolation and Structural Characterization of Geminal
 Di(iodozincio)methane Complexes Stabilized with Nitrogen Ligands.
;
_journal_issue 1
_journal_name_full 'Journal of the American Chemical Society'
_journal_page_first 114
_journal_page_last 117
_journal_paper_doi 10.1021/ja5114535
_journal_volume 137
_journal_year 2015
_chemical_formula_moiety 'C40 H40 Cl2 I2 N4 Zn2'
_chemical_formula_sum 'C40 H40 Cl2 I2 N4 Zn2'
_chemical_formula_weight 1032.26
_space_group_IT_number 2
_symmetry_cell_setting triclinic
_symmetry_Int_Tables_number 2
_symmetry_space_group_name_Hall '-P 1'
_symmetry_space_group_name_H-M 'P -1'
_atom_sites_solution_hydrogens geom
_atom_sites_solution_primary direct
_atom_sites_solution_secondary difmap
_cell_angle_alpha 105.017(4)
_cell_angle_beta 93.698(4)
_cell_angle_gamma 90.313(3)
_cell_formula_units_Z 2
_cell_length_a 11.879(3)
_cell_length_b 13.183(3)
_cell_length_c 13.847(4)
_cell_measurement_reflns_used 6397
_cell_measurement_temperature 113
_cell_measurement_theta_max 27.50
_cell_measurement_theta_min 3.10
_cell_volume 2089.5(9)
_computing_cell_refinement 'CrystalClear-SM Expert 2.0 r16'
_computing_data_collection 'CrystalClear-SM Expert 2.0 r16 (Rigaku, 2014)'
_computing_data_reduction 'CrystalClear-SM Expert 2.0 r16'
_computing_molecular_graphics 'CrystalStructure 4.0'
_computing_publication_material 'CrystalStructure 4.0 (Rigaku, 2010)'
_computing_structure_refinement 'SHELXL97 (Sheldrick, 2008)'
_computing_structure_solution 'SIR92 (Altomare, et al., 1994)'
_diffrn_ambient_temperature 113
_diffrn_detector_area_resol_mean 7.111
_diffrn_measured_fraction_theta_full 0.992
_diffrn_measured_fraction_theta_max 0.992
_diffrn_measurement_device_type 'Rigaku Saturn724'
_diffrn_measurement_method \w
_diffrn_radiation_type 'Mo K\a'
_diffrn_radiation_wavelength 0.71075
_diffrn_reflns_av_R_equivalents 0.0349
_diffrn_reflns_limit_h_max 15
_diffrn_reflns_limit_h_min -15
_diffrn_reflns_limit_k_max 17
_diffrn_reflns_limit_k_min -17
_diffrn_reflns_limit_l_max 17
_diffrn_reflns_limit_l_min -17
_diffrn_reflns_number 32881
_diffrn_reflns_theta_full 27.48
_diffrn_reflns_theta_max 27.48
_diffrn_standards_number 0
_exptl_absorpt_coefficient_mu 2.786
_exptl_absorpt_correction_T_max 0.716
_exptl_absorpt_correction_T_min 0.644
_exptl_absorpt_correction_type multi-scan
_exptl_absorpt_process_details 'REQAB (Rigaku, 1998)'
_exptl_crystal_colour yellow
_exptl_crystal_density_diffrn 1.641
_exptl_crystal_density_method 'not measured'
_exptl_crystal_description block
_exptl_crystal_F_000 1016.00
_exptl_crystal_size_max 0.150
_exptl_crystal_size_mid 0.150
_exptl_crystal_size_min 0.120
_refine_diff_density_max 1.510
_refine_diff_density_min -1.560
_refine_ls_extinction_method none
_refine_ls_goodness_of_fit_ref 1.086
_refine_ls_hydrogen_treatment constr
_refine_ls_number_parameters 453
_refine_ls_number_reflns 9503
_refine_ls_number_restraints 0
_refine_ls_R_factor_gt 0.0470
_refine_ls_shift/su_max 0.001
_refine_ls_structure_factor_coef Fsqd
_refine_ls_weighting_details 'w = 1/[\s^2^(Fo^2^)+(0.0760P)^2^+0.0000P] where P=(Fo^2^+2Fc^2^)/3'
_refine_ls_weighting_scheme calc
_refine_ls_wR_factor_ref 0.1291
_reflns_number_gt 8027
_reflns_number_total 9503
_reflns_threshold_expression F^2^>2.0\s(F^2^)
_cod_data_source_file ja5114535_si_003.cif
_cod_data_source_block 1
_cod_original_cell_volume 2089.5(10)
_cod_database_code 4123326

loop_
_symmetry_equiv_pos_site_id
_symmetry_equiv_pos_as_xyz
1 +X,+Y,+Z
2 -X,-Y,-Z

loop_
_atom_site_label
_atom_site_type_symbol
_atom_site_fract_x
_atom_site_fract_y
_atom_site_fract_z
_atom_site_U_iso_or_equiv
_atom_site_adp_type
_atom_site_occupancy
_atom_site_symmetry_multiplicity
_atom_site_calc_flag
_atom_site_refinement_flags
I1 I 0.76983(2) 0.306229(19) -0.047024(19) 0.02665(9) Uani 1.0 2 d .
I2 I 0.55341(2) 0.00432(2) 0.17676(2) 0.03403(10) Uani 1.0 2 d .
Zn1 Zn 0.70735(3) 0.33156(3) 0.14177(3) 0.02170(11) Uani 1.0 2 d .
Zn2 Zn 0.75353(4) 0.09749(3) 0.18432(3) 0.02269(12) Uani 1.0 2 d .
Cl1 Cl 0.49001(15) 0.39842(15) 0.37467(18) 0.0930(7) Uani 1.0 2 d .
Cl2 Cl 0.3841(4) 0.2187(3) 0.4138(4) 0.214(3) Uani 1.0 2 d .
N1 N 0.6689(3) 0.4954(3) 0.1807(3) 0.0201(6) Uani 1.0 2 d .
N2 N 0.5348(3) 0.3293(3) 0.1002(3) 0.0214(7) Uani 1.0 2 d .
N3 N 0.8683(3) -0.0065(3) 0.2370(3) 0.0214(7) Uani 1.0 2 d .
N4 N 0.8124(3) 0.0019(3) 0.0494(3) 0.0226(7) Uani 1.0 2 d .
C1 C 0.7428(4) 0.5745(3) 0.2212(3) 0.0241(8) Uani 1.0 2 d .
C2 C 0.7115(4) 0.6780(3) 0.2350(4) 0.0307(9) Uani 1.0 2 d .
C3 C 0.6032(4) 0.7010(3) 0.2056(4) 0.0310(9) Uani 1.0 2 d .
C4 C 0.5268(4) 0.6195(3) 0.1649(3) 0.0253(8) Uani 1.0 2 d .
C5 C 0.5617(3) 0.5160(3) 0.1536(3) 0.0228(8) Uani 1.0 2 d .
C6 C 0.4852(3) 0.4239(3) 0.1134(3) 0.0204(8) Uani 1.0 2 d .
C7 C 0.3710(3) 0.4309(3) 0.0908(3) 0.0235(8) Uani 1.0 2 d .
C8 C 0.3072(4) 0.3387(3) 0.0541(4) 0.0297(9) Uani 1.0 2 d .
C9 C 0.3581(4) 0.2427(3) 0.0379(3) 0.0290(9) Uani 1.0 2 d .
C10 C 0.4733(4) 0.2416(3) 0.0623(3) 0.0262(8) Uani 1.0 2 d .
C11 C 0.8604(3) 0.5431(3) 0.2486(3) 0.0241(8) Uani 1.0 2 d .
C12 C 0.8801(4) 0.5084(3) 0.3353(3) 0.0259(8) Uani 1.0 2 d .
C13 C 0.9877(4) 0.4711(4) 0.3530(3) 0.0306(9) Uani 1.0 2 d .
C14 C 1.0729(4) 0.4676(4) 0.2878(3) 0.0319(9) Uani 1.0 2 d .
C15 C 1.0512(4) 0.5086(3) 0.2055(3) 0.0306(9) Uani 1.0 2 d .
C16 C 0.9457(4) 0.5460(3) 0.1840(3) 0.0255(8) Uani 1.0 2 d .
C17 C 0.7900(4) 0.5105(4) 0.4079(3) 0.0331(10) Uani 1.0 2 d .
C18 C 1.1855(4) 0.4203(4) 0.3067(4) 0.0415(11) Uani 1.0 2 d .
C19 C 0.9222(4) 0.5859(3) 0.0916(3) 0.0295(9) Uani 1.0 2 d .
C20 C 0.8909(4) -0.0061(3) 0.3340(3) 0.0282(9) Uani 1.0 2 d .
C21 C 0.9657(4) -0.0783(4) 0.3589(4) 0.0403(11) Uani 1.0 2 d .
C22 C 1.0203(4) -0.1476(4) 0.2847(4) 0.0443(12) Uani 1.0 2 d .
C23 C 0.9981(4) -0.1457(3) 0.1862(4) 0.0321(10) Uani 1.0 2 d .
C24 C 0.9197(3) -0.0752(3) 0.1635(3) 0.0244(8) Uani 1.0 2 d .
C25 C 0.8894(3) -0.0697(3) 0.0596(3) 0.0242(8) Uani 1.0 2 d .
C26 C 0.9357(4) -0.1364(4) -0.0237(4) 0.0312(9) Uani 1.0 2 d .
C27 C 0.8995(4) -0.1264(4) -0.1180(4) 0.0372(11) Uani 1.0 2 d .
C28 C 0.8191(4) -0.0550(4) -0.1282(4) 0.0385(11) Uani 1.0 2 d .
C29 C 0.7778(4) 0.0089(3) -0.0430(3) 0.0292(9) Uani 1.0 2 d .
C30 C 0.8350(4) 0.0724(3) 0.4126(3) 0.0282(9) Uani 1.0 2 d .
C31 C 0.7386(4) 0.0461(4) 0.4520(4) 0.0348(10) Uani 1.0 2 d .
C32 C 0.6903(5) 0.1212(4) 0.5261(4) 0.0421(11) Uani 1.0 2 d .
C33 C 0.7357(5) 0.2233(4) 0.5632(4) 0.0439(12) Uani 1.0 2 d .
C34 C 0.8344(4) 0.2472(4) 0.5245(3) 0.0359(10) Uani 1.0 2 d .
C35 C 0.8873(4) 0.1735(4) 0.4503(3) 0.0302(9) Uani 1.0 2 d .
C36 C 0.6885(5) -0.0643(4) 0.4170(4) 0.0442(12) Uani 1.0 2 d .
C37 C 0.6789(6) 0.3024(5) 0.6416(5) 0.0655(17) Uani 1.0 2 d .
C38 C 0.9954(4) 0.2022(4) 0.4122(4) 0.0381(11) Uani 1.0 2 d .
C39 C 0.7827(4) 0.2497(3) 0.2240(3) 0.0288(9) Uani 1.0 2 d .
C40 C 0.4968(8) 0.2652(6) 0.3600(7) 0.100(3) Uani 1.0 2 d .
H2 H 0.7644 0.7333 0.2648 0.0368 Uiso 1.0 2 calc R
H3 H 0.5817 0.7718 0.2132 0.0372 Uiso 1.0 2 calc R
H4 H 0.4517 0.6333 0.1449 0.0303 Uiso 1.0 2 calc R
H7 H 0.3368 0.4974 0.1002 0.0282 Uiso 1.0 2 calc R
H8 H 0.2281 0.3419 0.0401 0.0356 Uiso 1.0 2 calc R
H9 H 0.3157 0.1792 0.0110 0.0348 Uiso 1.0 2 calc R
H10 H 0.5095 0.1759 0.0514 0.0315 Uiso 1.0 2 calc R
H13 H 1.0030 0.4474 0.4116 0.0367 Uiso 1.0 2 calc R
H15 H 1.1100 0.5111 0.1628 0.0367 Uiso 1.0 2 calc R
H17A H 0.8171 0.5528 0.4746 0.0397 Uiso 1.0 2 calc R
H17B H 0.7727 0.4387 0.4110 0.0397 Uiso 1.0 2 calc R
H17C H 0.7217 0.5415 0.3852 0.0397 Uiso 1.0 2 calc R
H18A H 1.1779 0.3435 0.2869 0.0498 Uiso 1.0 2 calc R
H18B H 1.2098 0.4441 0.3781 0.0498 Uiso 1.0 2 calc R
H18C H 1.2417 0.4427 0.2672 0.0498 Uiso 1.0 2 calc R
H19A H 0.8887 0.6554 0.1108 0.0354 Uiso 1.0 2 calc R
H19B H 0.8698 0.5371 0.0439 0.0354 Uiso 1.0 2 calc R
H19C H 0.9930 0.5910 0.0603 0.0354 Uiso 1.0 2 calc R
H21 H 0.9791 -0.0799 0.4269 0.0484 Uiso 1.0 2 calc R
H22 H 1.0724 -0.1957 0.3014 0.0531 Uiso 1.0 2 calc R
H23 H 1.0356 -0.1919 0.1343 0.0385 Uiso 1.0 2 calc R
H26 H 0.9901 -0.1867 -0.0158 0.0374 Uiso 1.0 2 calc R
H27 H 0.9305 -0.1693 -0.1758 0.0447 Uiso 1.0 2 calc R
H28 H 0.7923 -0.0495 -0.1928 0.0462 Uiso 1.0 2 calc R
H29 H 0.7232 0.0594 -0.0499 0.0350 Uiso 1.0 2 calc R
H32 H 0.6238 0.1028 0.5529 0.0505 Uiso 1.0 2 calc R
H34 H 0.8672 0.3156 0.5491 0.0431 Uiso 1.0 2 calc R
H36A H 0.7486 -0.1152 0.4158 0.0530 Uiso 1.0 2 calc R
H36B H 0.6520 -0.0751 0.3494 0.0530 Uiso 1.0 2 calc R
H36C H 0.6326 -0.0741 0.4630 0.0530 Uiso 1.0 2 calc R
H37A H 0.6390 0.3521 0.6106 0.0786 Uiso 1.0 2 calc R
H37B H 0.7357 0.3406 0.6928 0.0786 Uiso 1.0 2 calc R
H37C H 0.6249 0.2665 0.6727 0.0786 Uiso 1.0 2 calc R
H38A H 1.0532 0.2221 0.4679 0.0457 Uiso 1.0 2 calc R
H38B H 0.9828 0.2614 0.3826 0.0457 Uiso 1.0 2 calc R
H38C H 1.0208 0.1418 0.3613 0.0457 Uiso 1.0 2 calc R
H39A H 0.7606 0.2771 0.2936 0.0346 Uiso 1.0 2 calc R
H39B H 0.8650 0.2622 0.2248 0.0346 Uiso 1.0 2 calc R
H40A H 0.5689 0.2488 0.3920 0.1200 Uiso 1.0 2 calc R
H40B H 0.4948 0.2289 0.2877 0.1200 Uiso 1.0 2 calc R

loop_
_atom_site_aniso_label
_atom_site_aniso_U_11
_atom_site_aniso_U_22
_atom_site_aniso_U_33
_atom_site_aniso_U_12
_atom_site_aniso_U_13
_atom_site_aniso_U_23
I1 0.02622(15) 0.02324(15) 0.03231(16) 0.00595(10) 0.00693(11) 0.00918(11)
I2 0.02989(17) 0.02741(16) 0.04634(19) 0.00096(11) 0.00133(13) 0.01269(13)
Zn1 0.0200(3) 0.0156(2) 0.0292(3) 0.00255(16) -0.00065(18) 0.00579(18)
Zn2 0.0262(3) 0.0163(3) 0.0253(3) 0.00384(17) -0.00022(18) 0.00519(17)
Cl1 0.0568(10) 0.0715(12) 0.1419(19) 0.0044(9) 0.0159(11) 0.0095(12)
Cl2 0.246(4) 0.163(3) 0.321(5) 0.102(3) 0.214(4) 0.173(4)
N1 0.0181(15) 0.0173(15) 0.0246(16) 0.0035(12) 0.0022(12) 0.0048(13)
N2 0.0213(16) 0.0165(15) 0.0263(16) 0.0017(12) 0.0031(13) 0.0052(13)
N3 0.0234(16) 0.0145(15) 0.0245(16) 0.0046(12) -0.0004(13) 0.0025(12)
N4 0.0237(16) 0.0189(16) 0.0246(16) -0.0021(12) 0.0008(13) 0.0050(13)
C1 0.0235(19) 0.0203(19) 0.0282(19) -0.0016(15) 0.0038(16) 0.0052(16)
C2 0.026(2) 0.0184(19) 0.043(3) -0.0007(15) 0.0023(18) -0.0004(17)
C3 0.032(3) 0.0157(19) 0.044(3) 0.0050(16) 0.0056(19) 0.0043(17)
C4 0.0220(19) 0.0210(19) 0.034(2) 0.0039(15) 0.0032(16) 0.0086(16)
C5 0.0232(19) 0.0232(19) 0.0238(18) 0.0046(15) 0.0072(15) 0.0078(15)
C6 0.0214(19) 0.0204(18) 0.0209(17) 0.0038(14) 0.0032(14) 0.0075(15)
C7 0.0219(19) 0.0199(19) 0.030(2) 0.0032(15) 0.0038(16) 0.0085(16)
C8 0.022(2) 0.029(2) 0.038(3) -0.0004(16) -0.0020(17) 0.0093(18)
C9 0.026(2) 0.023(2) 0.038(3) -0.0062(16) -0.0009(17) 0.0091(17)
C10 0.025(2) 0.0197(19) 0.034(2) 0.0019(15) -0.0013(16) 0.0066(16)
C11 0.0207(19) 0.0169(18) 0.030(2) 0.0003(14) 0.0019(16) -0.0014(15)
C12 0.026(2) 0.0214(19) 0.027(2) -0.0019(15) 0.0010(16) 0.0005(16)
C13 0.033(3) 0.030(3) 0.025(2) -0.0009(17) -0.0071(17) 0.0032(17)
C14 0.027(3) 0.035(3) 0.030(2) 0.0033(17) -0.0045(17) 0.0037(18)
C15 0.027(2) 0.031(3) 0.031(2) -0.0022(17) 0.0047(17) 0.0037(18)
C16 0.0226(19) 0.0219(19) 0.030(2) -0.0030(15) 0.0005(16) 0.0035(16)
C17 0.030(3) 0.038(3) 0.029(2) -0.0003(18) 0.0009(18) 0.0059(19)
C18 0.031(3) 0.055(3) 0.036(3) 0.010(2) 0.0001(19) 0.008(3)
C19 0.028(2) 0.024(2) 0.037(3) 0.0027(16) 0.0030(17) 0.0073(17)
C20 0.037(3) 0.0198(19) 0.026(2) 0.0053(16) -0.0037(17) 0.0037(16)
C21 0.055(3) 0.032(3) 0.030(3) 0.015(2) -0.013(2) 0.0060(19)
C22 0.045(3) 0.035(3) 0.052(3) 0.020(2) -0.010(3) 0.012(3)
C23 0.030(3) 0.024(2) 0.040(3) 0.0096(17) 0.0015(18) 0.0020(18)
C24 0.0198(19) 0.0203(19) 0.032(2) 0.0017(14) 0.0018(16) 0.0039(16)
C25 0.0230(19) 0.0211(19) 0.0268(19) -0.0039(15) 0.0038(15) 0.0030(15)
C26 0.031(3) 0.025(2) 0.037(3) -0.0011(16) 0.0099(18) 0.0033(18)
C27 0.041(3) 0.035(3) 0.032(3) -0.008(2) 0.012(2) -0.0006(19)
C28 0.054(3) 0.033(3) 0.027(2) -0.013(2) 0.003(2) 0.0065(19)
C29 0.037(3) 0.024(2) 0.027(2) -0.0075(17) -0.0001(17) 0.0071(17)
C30 0.040(3) 0.025(2) 0.0200(18) 0.0077(17) -0.0026(17) 0.0069(16)
C31 0.048(3) 0.029(3) 0.028(2) 0.0017(19) -0.0014(19) 0.0104(18)
C32 0.045(3) 0.045(3) 0.036(3) 0.003(3) 0.007(2) 0.009(3)
C33 0.059(4) 0.040(3) 0.031(3) 0.012(3) 0.003(3) 0.005(2)
C34 0.051(3) 0.024(2) 0.029(3) 0.0059(19) -0.006(2) 0.0030(17)
C35 0.043(3) 0.026(2) 0.0211(19) 0.0044(18) -0.0032(18) 0.0074(16)
C36 0.052(3) 0.033(3) 0.048(3) -0.004(3) 0.003(3) 0.012(3)
C37 0.078(5) 0.057(4) 0.052(4) 0.014(3) 0.023(3) -0.007(3)
C38 0.045(3) 0.035(3) 0.032(3) -0.002(2) -0.007(2) 0.0080(19)
C39 0.034(3) 0.021(2) 0.029(2) 0.0041(16) -0.0023(17) 0.0041(16)
C40 0.127(7) 0.085(6) 0.108(7) 0.032(5) 0.055(6) 0.049(5)

loop_
_atom_type_symbol
_atom_type_description
_atom_type_scat_dispersion_real
_atom_type_scat_dispersion_imag
_atom_type_scat_source
C C 0.0033 0.0016
;
International Tables for Crystallography
(1992, Vol. C, Tables 4.2.6.8 and 6.1.1.4)
;
H H 0.0000 0.0000
;
International Tables for Crystallography
(1992, Vol. C, Table 6.1.1.4)
;
I I -0.4742 1.8119
;
International Tables for Crystallography
(1992, Vol. C, Tables 4.2.6.8 and 6.1.1.4)
;
N N 0.0061 0.0033
;
International Tables for Crystallography
(1992, Vol. C, Tables 4.2.6.8 and 6.1.1.4)
;
Zn Zn 0.2839 1.4301
;
International Tables for Crystallography
(1992, Vol. C, Tables 4.2.6.8 and 6.1.1.4)
;
Cl Cl 0.1484 0.1585
;
International Tables for Crystallography
(1992, Vol. C, Tables 4.2.6.8 and 6.1.1.4)
;

loop_
_geom_angle_atom_site_label_1
_geom_angle_atom_site_label_2
_geom_angle_atom_site_label_3
_geom_angle
_geom_angle_publ_flag
I1 Zn1 N1 100.65(9) yes
I1 Zn1 N2 94.06(9) yes
I1 Zn1 C39 118.22(12) yes
N1 Zn1 N2 77.55(11) yes
N1 Zn1 C39 128.99(13) yes
N2 Zn1 C39 126.85(16) yes
I2 Zn2 N3 103.37(9) yes
I2 Zn2 N4 98.57(9) yes
I2 Zn2 C39 125.23(13) yes
N3 Zn2 N4 76.95(12) yes
N3 Zn2 C39 120.27(15) yes
N4 Zn2 C39 121.04(16) yes
Zn1 N1 C1 125.6(3) yes
Zn1 N1 C5 114.1(3) yes
C1 N1 C5 120.1(4) yes
Zn1 N2 C6 116.6(3) yes
Zn1 N2 C10 123.8(3) yes
C6 N2 C10 119.7(4) yes
Zn2 N3 C20 125.2(3) yes
Zn2 N3 C24 114.5(3) yes
C20 N3 C24 120.3(4) yes
Zn2 N4 C25 116.3(3) yes
Zn2 N4 C29 124.5(3) yes
C25 N4 C29 119.2(4) yes
N1 C1 C2 120.9(4) yes
N1 C1 C11 115.9(4) yes
C2 C1 C11 123.2(4) yes
C1 C2 C3 120.0(4) yes
C2 C3 C4 119.0(4) yes
C3 C4 C5 119.0(4) yes
N1 C5 C4 120.9(4) yes
N1 C5 C6 116.2(4) yes
C4 C5 C6 122.9(4) yes
N2 C6 C5 115.2(3) yes
N2 C6 C7 121.0(4) yes
C5 C6 C7 123.8(4) yes
C6 C7 C8 118.7(4) yes
C7 C8 C9 120.3(4) yes
C8 C9 C10 117.9(4) yes
N2 C10 C9 122.3(4) yes
C1 C11 C12 119.4(4) yes
C1 C11 C16 118.8(4) yes
C12 C11 C16 121.8(4) yes
C11 C12 C13 117.4(4) yes
C11 C12 C17 122.0(4) yes
C13 C12 C17 120.6(4) yes
C12 C13 C14 122.4(5) yes
C13 C14 C15 118.0(4) yes
C13 C14 C18 120.5(5) yes
C15 C14 C18 121.5(4) yes
C14 C15 C16 121.9(4) yes
C11 C16 C15 118.3(4) yes
C11 C16 C19 120.6(4) yes
C15 C16 C19 121.1(4) yes
N3 C20 C21 120.1(4) yes
N3 C20 C30 118.7(4) yes
C21 C20 C30 121.2(4) yes
C20 C21 C22 120.1(5) yes
C21 C22 C23 119.2(5) yes
C22 C23 C24 119.3(4) yes
N3 C24 C23 121.0(4) yes
N3 C24 C25 116.3(4) yes
C23 C24 C25 122.7(4) yes
N4 C25 C24 115.9(3) yes
N4 C25 C26 121.7(4) yes
C24 C25 C26 122.4(4) yes
C25 C26 C27 117.8(4) yes
C26 C27 C28 120.4(4) yes
C27 C28 C29 118.8(5) yes
N4 C29 C28 122.1(4) yes
C20 C30 C31 121.0(4) yes
C20 C30 C35 118.2(4) yes
C31 C30 C35 120.8(4) yes
C30 C31 C32 119.0(4) yes
C30 C31 C36 120.4(4) yes
C32 C31 C36 120.6(5) yes
C31 C32 C33 122.6(5) yes
C32 C33 C34 117.4(5) yes
C32 C33 C37 120.7(5) yes
C34 C33 C37 121.9(5) yes
C33 C34 C35 122.1(4) yes
C30 C35 C34 118.0(4) yes
C30 C35 C38 121.8(4) yes
C34 C35 C38 120.3(4) yes
Zn1 C39 Zn2 117.04(19) yes
Cl1 C40 Cl2 111.2(5) yes
C1 C2 H2 119.969 no
C3 C2 H2 119.981 no
C2 C3 H3 120.500 no
C4 C3 H3 120.484 no
C3 C4 H4 120.515 no
C5 C4 H4 120.524 no
C6 C7 H7 120.651 no
C8 C7 H7 120.654 no
C7 C8 H8 119.869 no
C9 C8 H8 119.851 no
C8 C9 H9 121.041 no
C10 C9 H9 121.029 no
N2 C10 H10 118.832 no
C9 C10 H10 118.834 no
C12 C13 H13 118.793 no
C14 C13 H13 118.801 no
C14 C15 H15 119.073 no
C16 C15 H15 119.054 no
C12 C17 H17A 109.467 no
C12 C17 H17B 109.469 no
C12 C17 H17C 109.465 no
H17A C17 H17B 109.477 no
H17A C17 H17C 109.475 no
H17B C17 H17C 109.474 no
C14 C18 H18A 109.470 no
C14 C18 H18B 109.468 no
C14 C18 H18C 109.464 no
H18A C18 H18B 109.479 no
H18A C18 H18C 109.474 no
H18B C18 H18C 109.472 no
C16 C19 H19A 109.473 no
C16 C19 H19B 109.467 no
C16 C19 H19C 109.473 no
H19A C19 H19B 109.472 no
H19A C19 H19C 109.473 no
H19B C19 H19C 109.469 no
C20 C21 H21 119.961 no
C22 C21 H21 119.965 no
C21 C22 H22 120.400 no
C23 C22 H22 120.404 no
C22 C23 H23 120.365 no
C24 C23 H23 120.384 no
C25 C26 H26 121.103 no
C27 C26 H26 121.109 no
C26 C27 H27 119.819 no
C28 C27 H27 119.824 no
C27 C28 H28 120.584 no
C29 C28 H28 120.572 no
N4 C29 H29 118.959 no
C28 C29 H29 118.962 no
C31 C32 H32 118.678 no
C33 C32 H32 118.681 no
C33 C34 H34 118.931 no
C35 C34 H34 118.925 no
C31 C36 H36A 109.472 no
C31 C36 H36B 109.466 no
C31 C36 H36C 109.470 no
H36A C36 H36B 109.463 no
H36A C36 H36C 109.480 no
H36B C36 H36C 109.476 no
C33 C37 H37A 109.472 no
C33 C37 H37B 109.476 no
C33 C37 H37C 109.471 no
H37A C37 H37B 109.468 no
H37A C37 H37C 109.467 no
H37B C37 H37C 109.475 no
C35 C38 H38A 109.474 no
C35 C38 H38B 109.469 no
C35 C38 H38C 109.464 no
H38A C38 H38B 109.472 no
H38A C38 H38C 109.471 no
H38B C38 H38C 109.477 no
Zn1 C39 H39A 108.037 no
Zn1 C39 H39B 108.041 no
Zn2 C39 H39A 108.038 no
Zn2 C39 H39B 108.036 no
H39A C39 H39B 107.258 no
Cl1 C40 H40A 109.394 no
Cl1 C40 H40B 109.391 no
Cl2 C40 H40A 109.388 no
Cl2 C40 H40B 109.391 no
H40A C40 H40B 108.012 no

loop_
_geom_bond_atom_site_label_1
_geom_bond_atom_site_label_2
_geom_bond_distance
_geom_bond_publ_flag
I1 Zn1 2.7013(9) yes
I2 Zn2 2.6533(8) yes
Zn1 N1 2.146(3) yes
Zn1 N2 2.091(3) yes
Zn1 C39 1.944(5) yes
Zn2 N3 2.163(4) yes
Zn2 N4 2.127(3) yes
Zn2 C39 1.961(4) yes
Cl1 C40 1.718(9) yes
Cl2 C40 1.754(11) yes
N1 C1 1.340(5) yes
N1 C5 1.353(5) yes
N2 C6 1.356(5) yes
N2 C10 1.332(5) yes
N3 C20 1.351(6) yes
N3 C24 1.356(5) yes
N4 C25 1.345(5) yes
N4 C29 1.345(6) yes
C1 C2 1.384(6) yes
C1 C11 1.512(6) yes
C2 C3 1.383(6) yes
C3 C4 1.381(6) yes
C4 C5 1.400(6) yes
C5 C6 1.477(5) yes
C6 C7 1.382(5) yes
C7 C8 1.389(6) yes
C8 C9 1.377(6) yes
C9 C10 1.390(6) yes
C11 C12 1.398(6) yes
C11 C16 1.401(6) yes
C12 C13 1.401(6) yes
C12 C17 1.511(6) yes
C13 C14 1.392(7) yes
C14 C15 1.394(7) yes
C14 C18 1.514(7) yes
C15 C16 1.391(6) yes
C16 C19 1.516(7) yes
C20 C21 1.399(7) yes
C20 C30 1.488(6) yes
C21 C22 1.385(7) yes
C22 C23 1.379(8) yes
C23 C24 1.397(6) yes
C24 C25 1.480(6) yes
C25 C26 1.403(6) yes
C26 C27 1.388(7) yes
C27 C28 1.371(7) yes
C28 C29 1.381(6) yes
C30 C31 1.380(7) yes
C30 C35 1.422(6) yes
C31 C32 1.385(7) yes
C31 C36 1.515(7) yes
C32 C33 1.401(7) yes
C33 C34 1.388(8) yes
C33 C37 1.495(8) yes
C34 C35 1.403(6) yes
C35 C38 1.502(7) yes
C2 H2 0.950 no
C3 H3 0.950 no
C4 H4 0.950 no
C7 H7 0.950 no
C8 H8 0.950 no
C9 H9 0.950 no
C10 H10 0.950 no
C13 H13 0.950 no
C15 H15 0.950 no
C17 H17A 0.980 no
C17 H17B 0.980 no
C17 H17C 0.980 no
C18 H18A 0.980 no
C18 H18B 0.980 no
C18 H18C 0.980 no
C19 H19A 0.980 no
C19 H19B 0.980 no
C19 H19C 0.980 no
C21 H21 0.950 no
C22 H22 0.950 no
C23 H23 0.950 no
C26 H26 0.950 no
C27 H27 0.950 no
C28 H28 0.950 no
C29 H29 0.950 no
C32 H32 0.950 no
C34 H34 0.950 no
C36 H36A 0.980 no
C36 H36B 0.980 no
C36 H36C 0.980 no
C37 H37A 0.980 no
C37 H37B 0.980 no
C37 H37C 0.980 no
C38 H38A 0.980 no
C38 H38B 0.980 no
C38 H38C 0.980 no
C39 H39A 0.990 no
C39 H39B 0.990 no
C40 H40A 0.990 no
C40 H40B 0.990 no

loop_
_geom_contact_atom_site_label_1
_geom_contact_atom_site_label_2
_geom_contact_distance
_geom_contact_publ_flag
_geom_contact_site_symmetry_2
Zn1 C11 3.275(4) no .
Zn1 C12 3.581(4) no .
Zn2 C30 3.345(5) no .
N1 C3 2.765(5) no .
N1 C12 3.166(5) no .
N1 C16 3.347(5) no .
N1 C17 3.331(6) no .
N2 C8 2.748(5) no .
N3 C22 2.770(6) no .
N3 C31 3.355(6) no .
N3 C35 3.268(5) no .
N3 C38 3.429(5) no .
N4 C27 2.758(6) no .
C1 C4 2.746(6) no .
C1 C17 2.942(7) no .
C1 C19 2.901(6) no .
C2 C5 2.729(6) no .
C2 C12 3.499(6) no .
C2 C16 3.308(6) no .
C2 C19 3.333(6) no .
C4 C7 3.007(5) no .
C6 C9 2.747(6) no .
C7 C10 2.728(6) no .
C11 C14 2.791(6) no .
C12 C15 2.798(6) no .
C12 C39 3.514(5) no .
C13 C16 2.783(7) no .
C20 C23 2.758(6) no .
C20 C36 2.913(7) no .
C20 C38 2.916(6) no .
C21 C24 2.737(7) no .
C21 C31 3.322(7) no .
C21 C35 3.391(6) no .
C21 C36 3.434(8) no .
C21 C38 3.589(7) no .
C23 C26 2.986(7) no .
C25 C28 2.736(7) no .
C26 C29 2.739(6) no .
C30 C33 2.810(6) no .
C31 C34 2.788(6) no .
C32 C35 2.779(7) no .
N4 C26 3.554(6) no 2_755
C8 C19 3.584(6) no 2_665
C19 C8 3.584(6) no 2_665
C19 C19 3.557(6) no 2_765
C19 C23 3.529(6) no 1_565
C21 C35 3.570(7) no 2_756
C22 C34 3.594(8) no 2_756
C23 C19 3.529(6) no 1_545
C25 C26 3.567(6) no 2_755
C25 C27 3.495(6) no 2_755
C26 N4 3.554(6) no 2_755
C26 C25 3.567(6) no 2_755
C27 C25 3.495(6) no 2_755
C34 C22 3.594(8) no 2_756
C35 C21 3.570(7) no 2_756
I1 H19B 3.1683 no .
I1 H29 3.2871 no .
I2 H10 3.2144 no .
I2 H36B 3.0224 no .
Zn1 H10 3.0883 no .
Zn2 H29 3.1470 no .
N1 H2 3.2209 no .
N1 H4 3.2502 no .
N1 H17C 2.7677 no .
N1 H19B 3.2690 no .
N2 H7 3.2402 no .
N2 H9 3.2370 no .
N3 H21 3.2357 no .
N3 H23 3.2499 no .
N3 H36A 3.5323 no .
N3 H36B 3.3268 no .
N3 H38C 2.8073 no .
N3 H39B 3.5900 no .
N4 H26 3.2553 no .
N4 H28 3.2375 no .
C1 H3 3.2574 no .
C1 H17B 3.5441 no .
C1 H17C 2.4483 no .
C1 H19A 2.7648 no .
C1 H19B 2.8991 no .
C2 H4 3.2451 no .
C2 H17C 3.0802 no .
C2 H19A 2.7726 no .
C2 H19B 3.4820 no .
C4 H2 3.2416 no .
C4 H7 2.7276 no .
C5 H3 3.2602 no .
C5 H7 2.7183 no .
C5 H17C 3.5582 no .
C6 H4 2.7167 no .
C6 H8 3.2436 no .
C6 H10 3.1782 no .
C7 H4 2.7290 no .
C7 H9 3.2621 no .
C8 H10 3.2265 no .
C9 H7 3.2581 no .
C10 H8 3.2344 no .
C11 H2 2.7226 no .
C11 H13 3.2495 no .
C11 H15 3.2546 no .
C11 H17A 3.1742 no .
C11 H17B 3.1503 no .
C11 H17C 2.5914 no .
C11 H19A 2.7361 no .
C11 H19B 2.8242 no .
C11 H19C 3.3239 no .
C12 H39A 3.2530 no .
C12 H39B 3.2077 no .
C13 H15 3.2450 no .
C13 H17A 2.7611 no .
C13 H17B 2.7894 no .
C13 H17C 3.3227 no .
C13 H18A 2.8779 no .
C13 H18B 2.6767 no .
C13 H18C 3.3020 no .
C13 H38B 2.8985 no .
C13 H39B 3.1537 no .
C14 H38B 3.4998 no .
C14 H39B 3.5517 no .
C15 H13 3.2438 no .
C15 H18A 3.0594 no .
C15 H18B 3.2359 no .
C15 H18C 2.6008 no .
C15 H19A 3.1969 no .
C15 H19B 3.1005 no .
C15 H19C 2.5803 no .
C16 H2 3.3057 no .
C17 H13 2.6692 no .
C17 H39A 3.0810 no .
C18 H13 2.6619 no .
C18 H15 2.6872 no .
C18 H38B 3.5638 no .
C19 H2 3.3536 no .
C19 H15 2.6769 no .
C20 H22 3.2718 no .
C20 H36A 2.6977 no .
C20 H36B 3.0134 no .
C20 H38A 3.5765 no .
C20 H38B 3.5655 no .
C20 H38C 2.4148 no .
C21 H23 3.2461 no .
C21 H36A 2.8206 no .
C21 H38C 2.9624 no .
C23 H21 3.2428 no .
C23 H26 2.7020 no .
C24 H22 3.2585 no .
C24 H26 2.7217 no .
C24 H38C 3.5511 no .
C25 H23 2.7105 no .
C25 H27 3.2539 no .
C25 H29 3.1755 no .
C26 H23 2.6897 no .
C26 H28 3.2547 no .
C27 H29 3.2236 no .
C28 H26 3.2556 no .
C29 H27 3.2302 no .
C30 H21 2.6827 no .
C30 H32 3.2348 no .
C30 H34 3.2796 no .
C30 H36A 2.6843 no .
C30 H36B 2.8456 no .
C30 H36C 3.2954 no .
C30 H38A 3.1792 no .
C30 H38B 3.1702 no .
C30 H38C 2.5936 no .
C30 H39A 3.5946 no .
C31 H21 3.3045 no .
C32 H34 3.2431 no .
C32 H36A 3.1967 no .
C32 H36B 3.0743 no .
C32 H36C 2.5686 no .
C32 H37A 3.0448 no .
C32 H37B 3.2163 no .
C32 H37C 2.5688 no .
C34 H17B 3.3640 no .
C34 H32 3.2394 no .
C34 H37A 2.8736 no .
C34 H37B 2.6836 no .
C34 H37C 3.2958 no .
C34 H38A 2.7604 no .
C34 H38B 2.7649 no .
C34 H38C 3.3152 no .
C34 H39A 3.3832 no .
C35 H21 3.4603 no .
C35 H39A 3.1586 no .
C36 H21 3.4545 no .
C36 H32 2.6536 no .
C37 H32 2.6582 no .
C37 H34 2.6744 no .
C38 H13 3.2353 no .
C38 H34 2.6605 no .
C38 H39A 3.4253 no .
C38 H39B 3.2125 no .
C39 H17B 3.1028 no .
C39 H38B 3.1051 no .
H2 H3 2.3399 no .
H2 H17C 3.4225 no .
H2 H19A 2.6585 no .
H3 H4 2.3449 no .
H4 H7 2.1792 no .
H7 H8 2.3465 no .
H8 H9 2.3397 no .
H9 H10 2.3375 no .
H10 H29 3.1861 no .
H13 H17A 2.6868 no .
H13 H17B 2.7368 no .
H13 H17C 3.5996 no .
H13 H18A 2.9052 no .
H13 H18B 2.5280 no .
H13 H18C 3.5657 no .
H13 H34 3.3650 no .
H13 H38A 3.3084 no .
H13 H38B 2.3873 no .
H13 H39B 3.3867 no .
H15 H18A 3.2078 no .
H15 H18B 3.4623 no .
H15 H18C 2.3976 no .
H15 H19A 3.4018 no .
H15 H19B 3.2665 no .
H15 H19C 2.3646 no .
H17A H34 3.5783 no .
H17B H34 2.9838 no .
H17B H38B 3.4007 no .
H17B H39A 2.3187 no .
H17B H39B 3.2480 no .
H17C H39A 3.4316 no .
H18A H38B 3.0666 no .
H21 H22 2.3399 no .
H21 H36A 2.7625 no .
H21 H38C 3.3208 no .
H22 H23 2.3399 no .
H23 H26 2.1320 no .
H26 H27 2.3512 no .
H27 H28 2.3272 no .
H28 H29 2.3243 no .
H32 H36A 3.4119 no .
H32 H36B 3.2020 no .
H32 H36C 2.3474 no .
H32 H37A 3.1758 no .
H32 H37B 3.4383 no .
H32 H37C 2.3565 no .
H34 H37A 2.8989 no .
H34 H37B 2.5642 no .
H34 H37C 3.5810 no .
H34 H38A 2.7017 no .
H34 H38B 2.6984 no .
H34 H38C 3.5931 no .
H34 H39A 3.5867 no .
H38B H39A 2.8715 no .
H38B H39B 2.5194 no .
H38C H39B 3.2640 no .
I1 H4 3.0848 no 2_665
I1 H7 3.1229 no 2_665
I1 H15 3.5590 no 2_765
I1 H19C 3.1565 no 2_765
I1 H23 2.9200 no 2_755
I1 H26 3.4366 no 2_755
I2 H3 3.2492 no 1_545
I2 H9 3.5122 no 2_655
I2 H10 3.4598 no 2_655
I2 H40B 3.0689 no .
Cl1 H17B 3.3813 no .
Cl1 H17C 3.3018 no .
Cl1 H18B 3.3875 no 1_455
Cl1 H18C 3.3404 no 1_455
Cl1 H37A 3.5995 no 2_666
Cl2 H18A 3.5748 no 1_455
Cl2 H36A 3.4701 no 2_656
Cl2 H36C 2.8834 no 2_656
N2 H4 3.5673 no 2_665
N2 H40B 3.2633 no .
N4 H9 2.7347 no 2_655
N4 H26 3.5105 no 2_755
C2 H36A 3.1932 no 1_565
C2 H36B 3.3315 no 1_565
C3 H36B 3.1311 no 1_565
C3 H37C 3.2545 no 2_666
C4 H37C 3.0597 no 2_666
C6 H4 3.5878 no 2_665
C7 H15 3.4076 no 1_455
C7 H18C 2.9392 no 1_455
C7 H19B 3.4014 no 2_665
C8 H15 3.4140 no 1_455
C8 H18C 3.0664 no 1_455
C8 H19A 3.1690 no 2_665
C8 H19B 3.1247 no 2_665
C9 H3 3.5530 no 2_665
C10 H40B 3.1634 no .
C12 H13 3.5863 no 2_766
C13 H13 3.1518 no 2_766
C13 H17A 3.2955 no 2_766
C13 H34 3.2227 no 2_766
C14 H17A 3.5363 no 2_766
C14 H34 3.1935 no 2_766
C14 H37B 3.3385 no 2_766
C15 H8 3.5435 no 1_655
C15 H19B 3.5381 no 2_765
C15 H19C 3.5755 no 2_765
C15 H37B 3.2224 no 2_766
C16 H19C 3.5219 no 2_765
C17 H13 3.3286 no 2_766
C17 H18B 2.8674 no 2_766
C18 H17A 2.9590 no 2_766
C18 H27 3.5566 no 2_755
C18 H37A 3.5364 no 2_766
C18 H37B 3.2814 no 2_766
C19 H8 2.8142 no 2_665
C19 H15 3.4169 no 2_765
C19 H19B 3.3648 no 2_765
C19 H19C 2.9383 no 2_765
C19 H23 3.1150 no 1_565
C20 H21 3.4660 no 2_756
C21 H2 3.3823 no 1_545
C21 H21 3.1791 no 2_756
C21 H38A 3.4367 no 2_756
C22 H2 3.3764 no 1_545
C22 H19A 3.3496 no 1_545
C23 H2 3.5603 no 1_545
C23 H19A 2.8325 no 1_545
C23 H19C 3.4550 no 1_545
C23 H28 3.5519 no 2_755
C24 H9 3.5926 no 2_655
C24 H19A 3.4478 no 1_545
C25 H9 2.8103 no 2_655
C26 H8 3.2782 no 2_655
C26 H9 3.0607 no 2_655
C27 H9 3.1960 no 2_655
C27 H18A 3.2754 no 2_755
C27 H38C 3.5144 no 2_755
C27 H39B 3.5263 no 2_755
C28 H9 3.0924 no 2_655
C29 H9 2.8607 no 2_655
C29 H26 3.5229 no 2_755
C30 H21 3.0132 no 2_756
C31 H40A 3.5906 no .
C32 H22 3.5352 no 2_756
C32 H40A 3.1084 no .
C33 H22 2.9417 no 2_756
C33 H40A 3.0781 no .
C34 H21 3.2947 no 2_756
C34 H22 2.8295 no 2_756
C34 H40A 3.5479 no .
C35 H21 2.7737 no 2_756
C35 H22 3.3766 no 2_756
C36 H2 3.1190 no 1_545
C36 H3 3.2536 no 1_545
C37 H4 3.3428 no 2_666
C37 H18C 3.3742 no 2_766
C37 H22 3.4125 no 2_756
C37 H40A 3.5062 no .
C38 H21 3.0714 no 2_756
C38 H27 3.3642 no 2_755
C39 H40A 3.5538 no .
C40 H39A 3.3373 no .
H2 C21 3.3823 no 1_565
H2 C22 3.3764 no 1_565
H2 C23 3.5603 no 1_565
H2 C36 3.1190 no 1_565
H2 H36A 2.5069 no 1_565
H2 H36B 2.8705 no 1_565
H3 I2 3.2492 no 1_565
H3 C9 3.5530 no 2_665
H3 C36 3.2536 no 1_565
H3 H36A 3.3313 no 1_565
H3 H36B 2.4768 no 1_565
H3 H36C 3.5399 no 1_565
H3 H37C 3.1100 no 2_666
H4 I1 3.0848 no 2_665
H4 N2 3.5673 no 2_665
H4 C6 3.5878 no 2_665
H4 C37 3.3428 no 2_666
H4 H37A 3.5774 no 2_666
H4 H37B 3.2210 no 2_666
H4 H37C 2.7441 no 2_666
H7 I1 3.1229 no 2_665
H7 H15 2.8748 no 1_455
H7 H18C 2.8867 no 1_455
H7 H19B 3.0154 no 2_665
H7 H37B 3.2690 no 2_666
H8 C15 3.5435 no 1_455
H8 C19 2.8142 no 2_665
H8 C26 3.2782 no 2_655
H8 H15 2.8647 no 1_455
H8 H18A 3.5018 no 1_455
H8 H18C 3.0737 no 1_455
H8 H19A 2.4408 no 2_665
H8 H19B 2.4613 no 2_665
H8 H19C 3.1318 no 2_665
H8 H26 3.2393 no 2_655
H9 I2 3.5122 no 2_655
H9 N4 2.7347 no 2_655
H9 C24 3.5926 no 2_655
H9 C25 2.8103 no 2_655
H9 C26 3.0607 no 2_655
H9 C27 3.1960 no 2_655
H9 C28 3.0924 no 2_655
H9 C29 2.8607 no 2_655
H9 H29 3.3607 no 2_655
H10 I2 3.4598 no 2_655
H10 H40B 3.1809 no .
H13 C12 3.5863 no 2_766
H13 C13 3.1518 no 2_766
H13 C17 3.3286 no 2_766
H13 H13 2.4880 no 2_766
H13 H17A 2.5728 no 2_766
H13 H17B 3.5491 no 2_766
H13 H34 3.3756 no 2_766
H15 I1 3.5590 no 2_765
H15 C7 3.4076 no 1_655
H15 C8 3.4140 no 1_655
H15 C19 3.4169 no 2_765
H15 H7 2.8748 no 1_655
H15 H8 2.8647 no 1_655
H15 H19B 2.7930 no 2_765
H15 H19C 3.1923 no 2_765
H15 H37B 2.9405 no 2_766
H17A C13 3.2955 no 2_766
H17A C14 3.5363 no 2_766
H17A C18 2.9590 no 2_766
H17A H13 2.5728 no 2_766
H17A H18A 3.2268 no 2_766
H17A H18B 2.0754 no 2_766
H17A H38A 3.2219 no 2_766
H17A H38B 3.5184 no 2_766
H17B Cl1 3.3813 no .
H17B H13 3.5491 no 2_766
H17B H18B 2.9227 no 2_766
H17B H40A 3.4207 no .
H17C Cl1 3.3018 no .
H17C H18B 3.2827 no 2_766
H18A Cl2 3.5748 no 1_655
H18A C27 3.2754 no 2_755
H18A H8 3.5018 no 1_655
H18A H17A 3.2268 no 2_766
H18A H27 2.6789 no 2_755
H18B Cl1 3.3875 no 1_655
H18B C17 2.8674 no 2_766
H18B H17A 2.0754 no 2_766
H18B H17B 2.9227 no 2_766
H18B H17C 3.2827 no 2_766
H18B H34 3.2217 no 2_766
H18B H37A 3.1880 no 2_766
H18B H37B 3.3080 no 2_766
H18C Cl1 3.3404 no 1_655
H18C C7 2.9392 no 1_655
H18C C8 3.0664 no 1_655
H18C C37 3.3742 no 2_766
H18C H7 2.8867 no 1_655
H18C H8 3.0737 no 1_655
H18C H37A 3.0770 no 2_766
H18C H37B 2.7735 no 2_766
H19A C8 3.1690 no 2_665
H19A C22 3.3496 no 1_565
H19A C23 2.8325 no 1_565
H19A C24 3.4478 no 1_565
H19A H8 2.4408 no 2_665
H19A H22 3.4798 no 1_565
H19A H23 2.5993 no 1_565
H19A H26 3.3155 no 1_565
H19B C7 3.4014 no 2_665
H19B C8 3.1247 no 2_665
H19B C15 3.5381 no 2_765
H19B C19 3.3648 no 2_765
H19B H7 3.0154 no 2_665
H19B H8 2.4613 no 2_665
H19B H15 2.7930 no 2_765
H19B H19B 3.4515 no 2_765
H19B H19C 2.5812 no 2_765
H19C I1 3.1565 no 2_765
H19C C15 3.5755 no 2_765
H19C C16 3.5219 no 2_765
H19C C19 2.9383 no 2_765
H19C C23 3.4550 no 1_565
H19C H8 3.1318 no 2_665
H19C H15 3.1923 no 2_765
H19C H19B 2.5812 no 2_765
H19C H19C 2.5564 no 2_765
H19C H23 2.8101 no 1_565
H19C H26 3.3611 no 1_565
H21 C20 3.4660 no 2_756
H21 C21 3.1791 no 2_756
H21 C30 3.0132 no 2_756
H21 C34 3.2947 no 2_756
H21 C35 2.7737 no 2_756
H21 C38 3.0714 no 2_756
H21 H21 2.5364 no 2_756
H21 H38A 2.6946 no 2_756
H21 H38C 3.2411 no 2_756
H22 C32 3.5352 no 2_756
H22 C33 2.9417 no 2_756
H22 C34 2.8295 no 2_756
H22 C35 3.3766 no 2_756
H22 C37 3.4125 no 2_756
H22 H19A 3.4798 no 1_545
H22 H34 2.9689 no 2_756
H22 H37B 2.9919 no 2_756
H23 I1 2.9200 no 2_755
H23 C19 3.1150 no 1_545
H23 H19A 2.5993 no 1_545
H23 H19C 2.8101 no 1_545
H26 I1 3.4366 no 2_755
H26 N4 3.5105 no 2_755
H26 C29 3.5229 no 2_755
H26 H8 3.2393 no 2_655
H26 H19A 3.3155 no 1_545
H26 H19C 3.3611 no 1_545
H26 H39B 3.3911 no 2_755
H27 C18 3.5566 no 2_755
H27 C38 3.3642 no 2_755
H27 H18A 2.6789 no 2_755
H27 H38B 3.0531 no 2_755
H27 H38C 2.7818 no 2_755
H27 H39B 2.7702 no 2_755
H28 C23 3.5519 no 2_755
H28 H38C 3.3294 no 2_755
H29 H9 3.3607 no 2_655
H32 H36C 3.0540 no 2_656
H32 H40A 3.3385 no .
H34 C13 3.2227 no 2_766
H34 C14 3.1935 no 2_766
H34 H13 3.3756 no 2_766
H34 H18B 3.2217 no 2_766
H34 H22 2.9689 no 2_756
H36A Cl2 3.4701 no 2_656
H36A C2 3.1932 no 1_545
H36A H2 2.5069 no 1_545
H36A H3 3.3313 no 1_545
H36A H38A 3.2933 no 2_756
H36B C2 3.3315 no 1_545
H36B C3 3.1311 no 1_545
H36B H2 2.8705 no 1_545
H36B H3 2.4768 no 1_545
H36C Cl2 2.8834 no 2_656
H36C H3 3.5399 no 1_545
H36C H32 3.0540 no 2_656
H37A Cl1 3.5995 no 2_666
H37A C18 3.5364 no 2_766
H37A H4 3.5774 no 2_666
H37A H18B 3.1880 no 2_766
H37A H18C 3.0770 no 2_766
H37A H40A 3.0388 no .
H37B C14 3.3385 no 2_766
H37B C15 3.2224 no 2_766
H37B C18 3.2814 no 2_766
H37B H4 3.2210 no 2_666
H37B H7 3.2690 no 2_666
H37B H15 2.9405 no 2_766
H37B H18B 3.3080 no 2_766
H37B H18C 2.7735 no 2_766
H37B H22 2.9919 no 2_756
H37C C3 3.2545 no 2_666
H37C C4 3.0597 no 2_666
H37C H3 3.1100 no 2_666
H37C H4 2.7441 no 2_666
H38A C21 3.4367 no 2_756
H38A H17A 3.2219 no 2_766
H38A H21 2.6946 no 2_756
H38A H36A 3.2933 no 2_756
H38B H17A 3.5184 no 2_766
H38B H27 3.0531 no 2_755
H38C C27 3.5144 no 2_755
H38C H21 3.2411 no 2_756
H38C H27 2.7818 no 2_755
H38C H28 3.3294 no 2_755
H39A C40 3.3373 no .
H39A H40A 2.7987 no .
H39A H40B 3.2096 no .
H39B C27 3.5263 no 2_755
H39B H26 3.3911 no 2_755
H39B H27 2.7702 no 2_755
H40A C31 3.5906 no .
H40A C32 3.1084 no .
H40A C33 3.0781 no .
H40A C34 3.5479 no .
H40A C37 3.5062 no .
H40A C39 3.5538 no .
H40A H17B 3.4207 no .
H40A H32 3.3385 no .
H40A H37A 3.0388 no .
H40A H39A 2.7987 no .
H40B I2 3.0689 no .
H40B N2 3.2633 no .
H40B C10 3.1634 no .
H40B H10 3.1809 no .
H40B H39A 3.2096 no .

loop_
_geom_torsion_atom_site_label_1
_geom_torsion_atom_site_label_2
_geom_torsion_atom_site_label_3
_geom_torsion_atom_site_label_4
_geom_torsion
_geom_torsion_publ_flag
I1 Zn1 N1 C1 -88.1(3) no
I1 Zn1 N1 C5 87.02(19) no
I1 Zn1 N2 C6 -98.2(2) no
I1 Zn1 N2 C10 81.6(3) no
I1 Zn1 C39 Zn2 -68.0(3) no
N1 Zn1 N2 C6 1.8(2) no
N1 Zn1 N2 C10 -178.4(3) no
N2 Zn1 N1 C1 -179.9(3) no
N2 Zn1 N1 C5 -4.8(2) no
N1 Zn1 C39 Zn2 157.25(16) no
C39 Zn1 N1 C1 52.4(4) no
C39 Zn1 N1 C5 -132.5(3) no
N2 Zn1 C39 Zn2 52.2(3) no
C39 Zn1 N2 C6 131.6(3) no
C39 Zn1 N2 C10 -48.6(3) no
I2 Zn2 N3 C20 -83.4(2) no
I2 Zn2 N3 C24 97.13(18) no
I2 Zn2 N4 C25 -103.76(19) no
I2 Zn2 N4 C29 76.2(3) no
I2 Zn2 C39 Zn1 -61.9(3) no
N3 Zn2 N4 C25 -1.92(19) no
N3 Zn2 N4 C29 178.0(3) no
N4 Zn2 N3 C20 -179.2(3) no
N4 Zn2 N3 C24 1.27(18) no
N3 Zn2 C39 Zn1 160.38(17) no
C39 Zn2 N3 C20 62.2(3) no
C39 Zn2 N3 C24 -117.3(2) no
N4 Zn2 C39 Zn1 67.7(3) no
C39 Zn2 N4 C25 115.8(3) no
C39 Zn2 N4 C29 -64.3(3) no
Zn1 N1 C1 C2 174.1(3) no
Zn1 N1 C1 C11 -5.1(5) no
Zn1 N1 C5 C4 -173.7(3) no
Zn1 N1 C5 C6 7.0(4) no
C1 N1 C5 C4 1.7(6) no
C1 N1 C5 C6 -177.6(3) no
C5 N1 C1 C2 -0.8(6) no
C5 N1 C1 C11 -179.9(3) no
Zn1 N2 C6 C5 1.2(4) no
Zn1 N2 C6 C7 -178.2(3) no
Zn1 N2 C10 C9 178.2(3) no
C6 N2 C10 C9 -2.1(6) no
C10 N2 C6 C5 -178.6(4) no
C10 N2 C6 C7 2.0(6) no
Zn2 N3 C20 C21 179.1(2) no
Zn2 N3 C20 C30 -1.0(5) no
Zn2 N3 C24 C23 178.5(3) no
Zn2 N3 C24 C25 -0.5(4) no
C20 N3 C24 C23 -1.0(6) no
C20 N3 C24 C25 179.9(3) no
C24 N3 C20 C21 -1.5(6) no
C24 N3 C20 C30 178.5(3) no
Zn2 N4 C25 C24 2.3(4) no
Zn2 N4 C25 C26 -179.1(3) no
Zn2 N4 C29 C28 179.8(3) no
C25 N4 C29 C28 -0.2(6) no
C29 N4 C25 C24 -177.7(3) no
C29 N4 C25 C26 0.9(6) no
N1 C1 C2 C3 -0.9(7) no
N1 C1 C11 C12 -76.9(4) no
N1 C1 C11 C16 100.8(4) no
C2 C1 C11 C12 104.0(5) no
C2 C1 C11 C16 -78.3(5) no
C11 C1 C2 C3 178.1(4) no
C1 C2 C3 C4 1.7(7) no
C2 C3 C4 C5 -0.8(7) no
C3 C4 C5 N1 -0.9(6) no
C3 C4 C5 C6 178.4(4) no
N1 C5 C6 N2 -5.5(5) no
N1 C5 C6 C7 173.9(3) no
C4 C5 C6 N2 175.2(4) no
C4 C5 C6 C7 -5.4(6) no
N2 C6 C7 C8 -0.1(6) no
C5 C6 C7 C8 -179.4(4) no
C6 C7 C8 C9 -1.9(6) no
C7 C8 C9 C10 1.9(7) no
C8 C9 C10 N2 0.1(7) no
C1 C11 C12 C13 174.4(3) no
C1 C11 C12 C17 -5.7(5) no
C1 C11 C16 C15 -174.7(3) no
C1 C11 C16 C19 3.5(5) no
C12 C11 C16 C15 2.9(5) no
C12 C11 C16 C19 -178.9(3) no
C16 C11 C12 C13 -3.3(5) no
C16 C11 C12 C17 176.7(3) no
C11 C12 C13 C14 -0.2(5) no
C17 C12 C13 C14 179.8(3) no
C12 C13 C14 C15 3.8(6) no
C12 C13 C14 C18 -176.1(3) no
C13 C14 C15 C16 -4.1(6) no
C18 C14 C15 C16 175.8(4) no
C14 C15 C16 C11 0.9(6) no
C14 C15 C16 C19 -177.3(3) no
N3 C20 C21 C22 2.7(7) no
N3 C20 C30 C31 97.1(5) no
N3 C20 C30 C35 -86.6(5) no
C21 C20 C30 C31 -83.0(5) no
C21 C20 C30 C35 93.4(5) no
C30 C20 C21 C22 -177.2(4) no
C20 C21 C22 C23 -1.4(7) no
C21 C22 C23 C24 -1.0(7) no
C22 C23 C24 N3 2.2(6) no
C22 C23 C24 C25 -178.8(4) no
N3 C24 C25 N4 -1.1(5) no
N3 C24 C25 C26 -179.7(3) no
C23 C24 C25 N4 179.8(4) no
C23 C24 C25 C26 1.2(6) no
N4 C25 C26 C27 -0.1(6) no
C24 C25 C26 C27 178.4(4) no
C25 C26 C27 C28 -1.4(6) no
C26 C27 C28 C29 2.1(7) no
C27 C28 C29 N4 -1.2(7) no
C20 C30 C31 C32 179.1(4) no
C20 C30 C31 C36 1.0(7) no
C20 C30 C35 C34 -179.9(4) no
C20 C30 C35 C38 0.5(6) no
C31 C30 C35 C34 -3.5(7) no
C31 C30 C35 C38 176.9(4) no
C35 C30 C31 C32 2.8(7) no
C35 C30 C31 C36 -175.3(4) no
C30 C31 C32 C33 -0.2(8) no
C36 C31 C32 C33 177.9(4) no
C31 C32 C33 C34 -1.6(8) no
C31 C32 C33 C37 178.5(5) no
C32 C33 C34 C35 0.7(7) no
C37 C33 C34 C35 -179.4(5) no
C33 C34 C35 C30 1.7(7) no
C33 C34 C35 C38 -178.7(4) no
